data_2200657
loop_
_publ_author_name
'Dorn, Hendrik'
'Lough, Alan J.'
'Manners, Ian'

_publ_section_title
;
 Diethylammonium diphenylphosphinate
;
_journal_issue 10
_journal_name_full 'Acta Crystallographica Section E'
_journal_page_first o928
_journal_page_last o929
_journal_paper_doi 10.1107/S1600536801014696
_journal_volume 57
_journal_year 2001
_chemical_formula_iupac 'C4 H12 N 1+, C12 H10 O2 P 1-'
_chemical_formula_moiety 'C4 H12 N 1+, C12 H10 O2 P 1-'
_chemical_formula_sum 'C16 H22 N O2 P'
_chemical_formula_weight 291.32
_chemical_name_systematic
;
Diethylammonium diphenylphosphinate
;
_space_group_IT_number 14
_symmetry_cell_setting monoclinic
_symmetry_space_group_name_Hall '-P 2ybc'
_symmetry_space_group_name_H-M 'P 1 21/c 1'
_cell_angle_alpha 90.00
_cell_angle_beta 106.9490(10)
_cell_angle_gamma 90.00
_cell_formula_units_Z 4
_cell_length_a 12.4163(2)
_cell_length_b 8.3038(2)
_cell_length_c 16.4517(3)
_cell_measurement_reflns_used 3745
_cell_measurement_temperature 150.0(10)
_cell_measurement_theta_max 27.48
_cell_measurement_theta_min 2.55
_cell_volume 1622.54(6)
_computing_cell_refinement 'DENZO-SMN (Otwinowski & Minor, 1997)'
_computing_data_collection 'COLLECT (Nonius BV, 1997-2001)'
_computing_data_reduction DENZO-SMN
_computing_molecular_graphics SHELXTL
_computing_publication_material SHELXTL
_computing_structure_refinement SHELXTL
_computing_structure_solution 'SHELXTL (Sheldrick 1999)'
_diffrn_ambient_temperature 150.0(10)
_diffrn_detector_area_resol_mean 9
_diffrn_measured_fraction_theta_full .993
_diffrn_measured_fraction_theta_max .993
_diffrn_measurement_device_type 'Nonius Kappa-CCD'
_diffrn_measurement_method '\f scans, and \w scans with \k offsets'
_diffrn_radiation_monochromator graphite
_diffrn_radiation_source 'fine-focus sealed tube'
_diffrn_radiation_type MoK\a
_diffrn_radiation_wavelength .71073
_diffrn_reflns_av_R_equivalents .026
_diffrn_reflns_av_sigmaI/netI .0328
_diffrn_reflns_limit_h_max 16
_diffrn_reflns_limit_h_min -16
_diffrn_reflns_limit_k_max 10
_diffrn_reflns_limit_k_min -10
_diffrn_reflns_limit_l_max 20
_diffrn_reflns_limit_l_min -21
_diffrn_reflns_number 13875
_diffrn_reflns_theta_full 27.49
_diffrn_reflns_theta_max 27.49
_diffrn_reflns_theta_min 2.59
_diffrn_standards_decay_% negligible
_diffrn_standards_number 'no standards as an area detector was used'
_exptl_absorpt_coefficient_mu .171
_exptl_absorpt_correction_T_max .9570
_exptl_absorpt_correction_T_min .9474
_exptl_absorpt_correction_type multi-scan
_exptl_absorpt_process_details '(DENZO-SMN; Otwinowski & Minor, 1997)'
_exptl_crystal_colour colourless
_exptl_crystal_density_diffrn 1.193
_exptl_crystal_density_method 'not measured'
_exptl_crystal_description needle
_exptl_crystal_F_000 624
_exptl_crystal_size_max .32
_exptl_crystal_size_mid .30
_exptl_crystal_size_min .26
_refine_diff_density_max .356
_refine_diff_density_min -.335
_refine_ls_extinction_method none
_refine_ls_goodness_of_fit_ref 1.028
_refine_ls_hydrogen_treatment constr
_refine_ls_matrix_type full
_refine_ls_number_parameters 181
_refine_ls_number_reflns 3705
_refine_ls_number_restraints 0
_refine_ls_restrained_S_all 1.028
_refine_ls_R_factor_all .0470
_refine_ls_R_factor_gt .0399
_refine_ls_shift/su_max <0.001
_refine_ls_shift/su_mean .000
_refine_ls_structure_factor_coef Fsqd
_refine_ls_weighting_details 'calc w = 1/[\s^2^(Fo^2^)+(0.0413P)^2^+0.7570P] where P = (Fo^2^+2Fc^2^)/3'
_refine_ls_weighting_scheme calc
_refine_ls_wR_factor_ref .1059
_reflns_number_gt 3236
_reflns_number_total 3705
_reflns_threshold_expression I>2\s(I)
_cod_data_source_file cv6056.cif
_cod_data_source_block I
_cod_depositor_comments
;
The following automatic conversions were performed:
'_symmetry_cell_setting' value 'Monoclinic' changed to 'monoclinic'
according to '/home/saulius/struct/CIF-dictionaries/cif_core.dic'
dictionary named 'cif_core.dic' version 2.4.1 from 2010-06-29.

Automatic conversion script
Id: cif_fix_enum 1527 2010-12-29 10:47:43Z saulius 

The following automatic conversions were performed:

'_symmetry_cell_setting' value 'Monoclinic' changed to 'monoclinic'
according to /home/saulius/struct/CIF-dictionaries/cif_core.dic
dictionary named 'cif_core.dic' version 2.4.1 from 2010-06-29.

Automatic conversion script
Id: cif_fix_values 1715 2011-07-08 13:25:40Z adriana 
;
_cod_original_cell_volume 1622.53(6)
_cod_original_sg_symbol_H-M 'P 21/c'
_cod_database_code 2200657
_cod_database_fobs_code 2200657

loop_
_symmetry_equiv_pos_as_xyz
'x, y, z'
'-x, y+1/2, -z+1/2'
'-x, -y, -z'
'x, -y-1/2, z-1/2'

loop_
_atom_site_label
_atom_site_fract_x
_atom_site_fract_y
_atom_site_fract_z
_atom_site_U_iso_or_equiv
_atom_site_adp_type
_atom_site_calc_flag
_atom_site_refinement_flags
_atom_site_occupancy
_atom_site_disorder_assembly
_atom_site_disorder_group
_atom_site_type_symbol
P1 .28006(3) .23499(4) .15073(2) .02810(12) Uani d . 1 . . P
O1 .30182(9) .35183(12) .22348(6) .0359(2) Uani d . 1 . . O
O2 .37224(8) .11993(13) .14731(7) .0396(3) Uani d . 1 . . O
C1 .15490(11) .12124(16) .14906(8) .0283(3) Uani d . 1 . . C
C2 .08063(12) .18057(19) .19056(9) .0372(3) Uani d . 1 . . C
H2A .0969 .2793 .2208 .045 Uiso calc R 1 . . H
C3 -.01735(14) .0974(2) .18840(11) .0488(4) Uani d . 1 . . C
H3A -.0672 .1388 .2174 .059 Uiso calc R 1 . . H
C4 -.04186(14) -.0448(2) .14414(12) .0515(5) Uani d . 1 . . C
H4A -.1091 -.1012 .1422 .062 Uiso calc R 1 . . H
C5 .03070(15) -.1062(2) .10250(12) .0535(5) Uani d . 1 . . C
H5A .0137 -.2050 .0724 .064 Uiso calc R 1 . . H
C6 .12922(13) -.02312(18) .10457(11) .0416(4) Uani d . 1 . . C
H6A .1789 -.0652 .0755 .050 Uiso calc R 1 . . H
C7 .23893(11) .34668(16) .05172(8) .0292(3) Uani d . 1 . . C
C8 .16520(12) .47706(18) .04111(9) .0350(3) Uani d . 1 . . C
H8A .1374 .5092 .0867 .042 Uiso calc R 1 . . H
C9 .13202(14) .5604(2) -.03541(10) .0426(4) Uani d . 1 . . C
H9A .0822 .6495 -.0419 .051 Uiso calc R 1 . . H
C10 .17168(14) .5136(2) -.10224(10) .0462(4) Uani d . 1 . . C
H10A .1485 .5699 -.1547 .055 Uiso calc R 1 . . H
C11 .24468(15) .3856(2) -.09265(11) .0484(4) Uani d . 1 . . C
H11A .2718 .3537 -.1385 .058 Uiso calc R 1 . . H
C12 .27887(13) .3025(2) -.01571(10) .0401(3) Uani d . 1 . . C
H12A .3299 .2150 -.0093 .048 Uiso calc R 1 . . H
N1 .40933(10) .63319(14) .26095(8) .0368(3) Uani d . 1 . . N
H1A .3835 .5296 .2485 .044 Uiso calc R 1 . . H
H1B .4847 .6274 .2902 .044 Uiso calc R 1 . . H
C13 .34901(15) .7070(2) .31663(16) .0649(6) Uani d . 1 . . C
H13A .2681 .7168 .2853 .078 Uiso calc R 1 . . H
H13B .3789 .8166 .3330 .078 Uiso calc R 1 . . H
C14 .3623(2) .6084(4) .39434(16) .0807(8) Uani d . 1 . . C
H14A .3216 .6595 .4303 .121 Uiso calc R 1 . . H
H14B .4424 .6002 .4258 .121 Uiso calc R 1 . . H
H14C .3317 .5004 .3781 .121 Uiso calc R 1 . . H
C15 .39664(17) .7217(2) .17902(15) .0659(6) Uani d . 1 . . C
H15A .3166 .7203 .1447 .079 Uiso calc R 1 . . H
H15B .4194 .8354 .1916 .079 Uiso calc R 1 . . H
C16 .46680(19) .6475(3) .12900(13) .0768(7) Uani d . 1 . . C
H16A .4568 .7080 .0762 .115 Uiso calc R 1 . . H
H16B .4434 .5355 .1156 .115 Uiso calc R 1 . . H
H16C .5463 .6503 .1625 .115 Uiso calc R 1 . . H

loop_
_atom_site_aniso_label
_atom_site_aniso_U_11
_atom_site_aniso_U_22
_atom_site_aniso_U_33
_atom_site_aniso_U_12
_atom_site_aniso_U_13
_atom_site_aniso_U_23
P1 .02198(18) .02413(18) .0336(2) -.00250(12) .00097(13) -.00018(13)
O1 .0393(5) .0293(5) .0335(5) -.0102(4) .0018(4) -.0025(4)
O2 .0243(5) .0347(6) .0543(6) .0042(4) .0028(4) .0005(5)
C1 .0247(6) .0240(6) .0309(6) -.0010(5) -.0003(5) .0043(5)
C2 .0359(7) .0371(8) .0384(7) -.0022(6) .0106(6) .0031(6)
C3 .0358(8) .0608(11) .0514(9) -.0013(8) .0155(7) .0157(8)
C4 .0331(8) .0553(10) .0579(10) -.0158(7) .0006(7) .0221(9)
C5 .0465(9) .0362(9) .0656(11) -.0168(7) -.0025(8) -.0007(8)
C6 .0343(7) .0297(7) .0555(9) -.0047(6) .0047(7) -.0060(7)
C7 .0233(6) .0280(6) .0338(7) -.0067(5) .0044(5) -.0021(5)
C8 .0323(7) .0345(7) .0365(7) .0006(6) .0073(6) .0022(6)
C9 .0402(8) .0379(8) .0434(8) -.0012(6) .0025(7) .0087(7)
C10 .0472(9) .0494(10) .0373(8) -.0155(8) .0051(7) .0094(7)
C11 .0505(9) .0601(11) .0384(8) -.0123(8) .0191(7) -.0028(7)
C12 .0364(8) .0429(8) .0419(8) -.0034(7) .0128(6) -.0059(7)
N1 .0232(5) .0229(6) .0591(8) -.0020(4) .0039(5) -.0022(5)
C13 .0370(9) .0490(11) .1121(18) -.0027(8) .0271(10) -.0345(12)
C14 .0650(13) .110(2) .0764(15) -.0202(13) .0359(12) -.0413(15)
C15 .0477(10) .0406(10) .0873(15) -.0127(8) -.0150(10) .0266(10)
C16 .0651(13) .108(2) .0509(11) -.0415(13) .0060(10) .0136(12)

loop_
_atom_type_symbol
_atom_type_description
_atom_type_scat_dispersion_real
_atom_type_scat_dispersion_imag
_atom_type_scat_source
C C .0033 .0016 'International Tables Vol C Tables 4.2.6.8 and 6.1.1.4'
H H .0000 .0000 'International Tables Vol C Tables 4.2.6.8 and 6.1.1.4'
N N .0061 .0033 'International Tables Vol C Tables 4.2.6.8 and 6.1.1.4'
P P .1023 .0942 'International Tables Vol C Tables 4.2.6.8 and 6.1.1.4'
O O .0106 .0060 'International Tables Vol C Tables 4.2.6.8 and 6.1.1.4'

loop_
_geom_angle_atom_site_label_1
_geom_angle_atom_site_label_2
_geom_angle_atom_site_label_3
_geom_angle
_geom_angle_publ_flag
O1 P1 O2 118.54(6) y
O1 P1 C1 107.63(6) y
O2 P1 C1 109.08(6) y
O1 P1 C7 108.86(6) y
O2 P1 C7 108.01(6) y
C1 P1 C7 103.72(6) y
C2 C1 C6 118.75(13) ?
C2 C1 P1 119.83(11) ?
C6 C1 P1 121.39(11) ?
C1 C2 C3 120.86(15) ?
C1 C2 H2A 119.6 ?
C3 C2 H2A 119.6 ?
C4 C3 C2 119.83(16) ?
C4 C3 H3A 120.1 ?
C2 C3 H3A 120.1 ?
C3 C4 C5 120.33(15) ?
C3 C4 H4A 119.8 ?
C5 C4 H4A 119.8 ?
C4 C5 C6 120.02(16) ?
C4 C5 H5A 120.0 ?
C6 C5 H5A 120.0 ?
C1 C6 C5 120.20(16) ?
C1 C6 H6A 119.9 ?
C5 C6 H6A 119.9 ?
C12 C7 C8 118.58(13) ?
C12 C7 P1 120.62(11) ?
C8 C7 P1 120.79(11) ?
C9 C8 C7 120.68(14) ?
C9 C8 H8A 119.7 ?
C7 C8 H8A 119.7 ?
C10 C9 C8 119.95(16) ?
C10 C9 H9A 120.0 ?
C8 C9 H9A 120.0 ?
C11 C10 C9 120.04(15) ?
C11 C10 H10A 120.0 ?
C9 C10 H10A 120.0 ?
C10 C11 C12 120.14(15) ?
C10 C11 H11A 119.9 ?
C12 C11 H11A 119.9 ?
C7 C12 C11 120.60(15) ?
C7 C12 H12A 119.7 ?
C11 C12 H12A 119.7 ?
C13 N1 C15 114.47(16) y
C13 N1 H1A 108.6 ?
C15 N1 H1A 108.6 ?
C13 N1 H1B 108.6 ?
C15 N1 H1B 108.6 ?
H1A N1 H1B 107.6 ?
N1 C13 C14 110.84(17) ?
N1 C13 H13A 109.5 ?
C14 C13 H13A 109.5 ?
N1 C13 H13B 109.5 ?
C14 C13 H13B 109.5 ?
H13A C13 H13B 108.1 ?
C13 C14 H14A 109.5 ?
C13 C14 H14B 109.5 ?
H14A C14 H14B 109.5 ?
C13 C14 H14C 109.5 ?
H14A C14 H14C 109.5 ?
H14B C14 H14C 109.5 ?
C16 C15 N1 111.51(16) ?
C16 C15 H15A 109.3 ?
N1 C15 H15A 109.3 ?
C16 C15 H15B 109.3 ?
N1 C15 H15B 109.3 ?
H15A C15 H15B 108.0 ?
C15 C16 H16A 109.5 ?
C15 C16 H16B 109.5 ?
H16A C16 H16B 109.5 ?
C15 C16 H16C 109.5 ?
H16A C16 H16C 109.5 ?
H16B C16 H16C 109.5 ?

loop_
_geom_bond_atom_site_label_1
_geom_bond_atom_site_label_2
_geom_bond_site_symmetry_2
_geom_bond_distance
_geom_bond_publ_flag
P1 O1 . 1.5027(10) y
P1 O2 . 1.5046(10) y
P1 C1 . 1.8119(13) ?
P1 C7 . 1.8136(14) ?
C1 C2 . 1.388(2) ?
C1 C6 . 1.392(2) ?
C2 C3 . 1.390(2) ?
C2 H2A . .9500 ?
C3 C4 . 1.374(3) ?
C3 H3A . .9500 ?
C4 C5 . 1.378(3) ?
C4 H4A . .9500 ?
C5 C6 . 1.396(2) ?
C5 H5A . .9500 ?
C6 H6A . .9500 ?
C7 C12 . 1.390(2) ?
C7 C8 . 1.395(2) ?
C8 C9 . 1.390(2) ?
C8 H8A . .9500 ?
C9 C10 . 1.385(2) ?
C9 H9A . .9500 ?
C10 C11 . 1.376(3) ?
C10 H10A . .9500 ?
C11 C12 . 1.394(2) ?
C11 H11A . .9500 ?
C12 H12A . .9500 ?
N1 C13 . 1.475(2) y
N1 C15 . 1.503(2) y
N1 H1A . .9200 ?
N1 H1B . .9200 ?
C13 C14 . 1.487(3) ?
C13 H13A . .9900 ?
C13 H13B . .9900 ?
C14 H14A . .9800 ?
C14 H14B . .9800 ?
C14 H14C . .9800 ?
C15 C16 . 1.495(3) ?
C15 H15A . .9900 ?
C15 H15B . .9900 ?
C16 H16A . .9800 ?
C16 H16B . .9800 ?
C16 H16C . .9800 ?

loop_
_geom_hbond_atom_site_label_D
_geom_hbond_atom_site_label_H
_geom_hbond_atom_site_label_A
_geom_hbond_site_symmetry_A
_geom_hbond_distance_DH
_geom_hbond_distance_HA
_geom_hbond_distance_DA
_geom_hbond_angle_DHA
N1 H1A O1 . .92 1.77 2.6722(15) 166.0
N1 H1B O2 2_655 .92 1.78 2.6943(15) 176.3

loop_
_cod_related_entry_id
_cod_related_entry_database
_cod_related_entry_code
1 ChemSpider 30654632
